data_2239619
loop_
_publ_author_name
'Nithya, C.'
'Sithambaresan, M.'
'Prathapan, S.'
'Kurup, M. R. Prathapachandra'

_publ_section_title
;
 (2<i>E</i>,7<i>E</i>)-2,7-Bis[(thiophen-2-yl)methylidene]cycloheptanone
;
_journal_coeditor_code ZL2588
_journal_issue 6
_journal_name_full 'Acta Crystallographica Section E'
_journal_page_first o722
_journal_paper_doi 10.1107/S1600536814011866
_journal_volume 70
_journal_year 2014
_chemical_formula_iupac 'C17 H16 O S2'
_chemical_formula_moiety 'C17 H16 O S2'
_chemical_formula_sum 'C17 H16 O S2'
_chemical_formula_weight 300.44
_chemical_name_systematic
;
(2<i>E</i>,7<i>E</i>)-2,7-Bis[(thiophen-2-yl)methylidene]cycloheptanone
;
_space_group_IT_number 60
_symmetry_cell_setting orthorhombic
_symmetry_space_group_name_Hall '-P 2n 2ab'
_symmetry_space_group_name_H-M 'P b c n'
_atom_sites_solution_hydrogens geom
_atom_sites_solution_primary direct
_atom_sites_solution_secondary difmap
_audit_creation_method SHELXL-97
_cell_angle_alpha 90.00
_cell_angle_beta 90.00
_cell_angle_gamma 90.00
_cell_formula_units_Z 4
_cell_length_a 16.383(2)
_cell_length_b 11.6119(14)
_cell_length_c 7.8213(7)
_cell_measurement_reflns_used 1331
_cell_measurement_temperature 296(2)
_cell_measurement_theta_max 28.39
_cell_measurement_theta_min 2.47
_cell_volume 1487.9(3)
_computing_cell_refinement 'APEX2 and SAINT (Bruker, 2004)'
_computing_data_collection 'APEX2 (Bruker, 2004)'
_computing_data_reduction 'SAINT and XPREP (Bruker, 2004)'
_computing_molecular_graphics 'ORTEP-3 for Windows (Farrugia, 2012) and DIAMOND (Brandenburg, 2010)'
_computing_publication_material 'SHELXL97 (Sheldrick, 2008) and publCIF (Westrip, 2010)'
_computing_structure_refinement 'SHELXL97 (Sheldrick, 2008)'
_computing_structure_solution 'SHELXS97 (Sheldrick, 2008)'
_diffrn_ambient_temperature 296(2)
_diffrn_detector_area_resol_mean 8.33
_diffrn_measured_fraction_theta_full 0.986
_diffrn_measured_fraction_theta_max 0.986
_diffrn_measurement_device_type 'Bruker APEXII CCD diffractometer'
_diffrn_measurement_method '\w and \f scan'
_diffrn_radiation_monochromator graphite
_diffrn_radiation_source 'fine-focus sealed tube'
_diffrn_radiation_type MoK\a
_diffrn_radiation_wavelength 0.71073
_diffrn_reflns_av_R_equivalents 0.0246
_diffrn_reflns_av_sigmaI/netI 0.0258
_diffrn_reflns_limit_h_max 9
_diffrn_reflns_limit_h_min -19
_diffrn_reflns_limit_k_max 13
_diffrn_reflns_limit_k_min -12
_diffrn_reflns_limit_l_max 5
_diffrn_reflns_limit_l_min -9
_diffrn_reflns_number 4249
_diffrn_reflns_theta_full 25.00
_diffrn_reflns_theta_max 25.00
_diffrn_reflns_theta_min 2.49
_diffrn_standards_number 0
_exptl_absorpt_coefficient_mu 0.350
_exptl_absorpt_correction_T_max 0.9333
_exptl_absorpt_correction_T_min 0.8727
_exptl_absorpt_correction_type multi-scan
_exptl_absorpt_process_details '(SADABS; Bruker, 2004)'
_exptl_crystal_colour colorless
_exptl_crystal_density_diffrn 1.341
_exptl_crystal_density_method 'not measured'
_exptl_crystal_description block
_exptl_crystal_F_000 632
_exptl_crystal_size_max 0.40
_exptl_crystal_size_mid 0.25
_exptl_crystal_size_min 0.20
_refine_diff_density_max 0.200
_refine_diff_density_min -0.333
_refine_ls_extinction_method none
_refine_ls_goodness_of_fit_ref 1.032
_refine_ls_hydrogen_treatment constr
_refine_ls_matrix_type full
_refine_ls_number_parameters 92
_refine_ls_number_reflns 1296
_refine_ls_number_restraints 0
_refine_ls_restrained_S_all 1.032
_refine_ls_R_factor_all 0.0666
_refine_ls_R_factor_gt 0.0490
_refine_ls_shift/su_max 0.000
_refine_ls_shift/su_mean 0.000
_refine_ls_structure_factor_coef Fsqd
_refine_ls_weighting_details 'calc w=1/[\s^2^(Fo^2^)+(0.0941P)^2^+0.5613P] where P=(Fo^2^+2Fc^2^)/3'
_refine_ls_weighting_scheme calc
_refine_ls_wR_factor_gt 0.1423
_refine_ls_wR_factor_ref 0.1616
_reflns_number_gt 970
_reflns_number_total 1296
_reflns_threshold_expression I>2sigma(I)
_cod_data_source_file zl2588sup1.cif
_cod_data_source_block I
_cod_database_code 2239619
_cod_database_fobs_code 2239619

loop_
_symmetry_equiv_pos_as_xyz
'x, y, z'
'x+1/2, -y+1/2, -z'
'-x, y, -z+1/2'
'-x+1/2, -y+1/2, z+1/2'
'-x, -y, -z'
'-x-1/2, y-1/2, z'
'x, -y, z-1/2'
'x-1/2, y-1/2, -z-1/2'

loop_
_atom_site_type_symbol
_atom_site_label
_atom_site_fract_x
_atom_site_fract_y
_atom_site_fract_z
_atom_site_U_iso_or_equiv
_atom_site_adp_type
_atom_site_calc_flag
_atom_site_refinement_flags
_atom_site_occupancy
_atom_site_symmetry_multiplicity
C C1 0.6448(2) 0.2975(4) 0.3099(5) 0.0826(12) Uani d . 1 1
H H1 0.6039 0.2459 0.3403 0.099 Uiso calc R 1 1
C C2 0.6311(2) 0.3968(4) 0.2293(5) 0.0817(11) Uani d . 1 1
H H2 0.5793 0.4217 0.1976 0.098 Uiso calc R 1 1
C C3 0.70218(17) 0.4600(3) 0.1968(4) 0.0570(8) Uani d . 1 1
H H3 0.7028 0.5309 0.1413 0.068 Uiso calc R 1 1
C C4 0.77149(18) 0.4051(2) 0.2567(3) 0.0541(7) Uani d . 1 1
C C5 0.85397(16) 0.4491(2) 0.2406(3) 0.0503(7) Uani d . 1 1
H H5 0.8575 0.5190 0.1831 0.060 Uiso calc R 1 1
C C6 0.92557(17) 0.4079(2) 0.2929(3) 0.0502(7) Uani d . 1 1
C C7 0.9388(2) 0.2988(3) 0.3929(4) 0.0635(8) Uani d . 1 1
H H7A 0.8902 0.2839 0.4604 0.076 Uiso calc R 1 1
H H7B 0.9836 0.3112 0.4719 0.076 Uiso calc R 1 1
C C8 0.9573(2) 0.1929(3) 0.2876(5) 0.0744(9) Uani d . 1 1
H H8A 0.9180 0.1876 0.1952 0.089 Uiso calc R 1 1
H H8B 0.9508 0.1252 0.3589 0.089 Uiso calc R 1 1
C C9 1.0000 0.4747(3) 0.2500 0.0527(10) Uani d S 1 2
O O1 1.0000 0.5804(2) 0.2500 0.0718(9) Uani d S 1 2
S S1 0.74489(6) 0.27612(8) 0.35060(12) 0.0737(4) Uani d . 1 1

loop_
_atom_site_aniso_label
_atom_site_aniso_U_11
_atom_site_aniso_U_22
_atom_site_aniso_U_33
_atom_site_aniso_U_12
_atom_site_aniso_U_13
_atom_site_aniso_U_23
C1 0.087(3) 0.077(3) 0.083(2) -0.033(2) 0.035(2) -0.0259(19)
C2 0.064(2) 0.088(3) 0.093(3) -0.0080(18) 0.0067(18) -0.036(2)
C3 0.0537(18) 0.0508(16) 0.0664(18) -0.0055(12) -0.0001(14) -0.0088(13)
C4 0.0653(19) 0.0458(15) 0.0511(15) -0.0061(13) 0.0077(13) -0.0088(13)
C5 0.0605(18) 0.0406(14) 0.0497(15) -0.0045(12) 0.0015(12) 0.0009(12)
C6 0.0611(18) 0.0449(15) 0.0447(14) 0.0029(12) -0.0001(12) -0.0012(11)
C7 0.076(2) 0.0562(18) 0.0583(17) 0.0009(15) -0.0001(15) 0.0126(14)
C8 0.095(3) 0.0469(16) 0.081(2) -0.0040(16) 0.0034(19) 0.0095(15)
C9 0.060(2) 0.047(2) 0.051(2) 0.000 -0.0125(18) 0.000
O1 0.0603(18) 0.0437(16) 0.111(3) 0.000 -0.0167(16) 0.000
S1 0.0880(7) 0.0573(6) 0.0757(6) -0.0154(4) 0.0209(4) 0.0017(4)

loop_
_atom_type_symbol
_atom_type_description
_atom_type_scat_dispersion_real
_atom_type_scat_dispersion_imag
_atom_type_scat_source
C C 0.0033 0.0016 'International Tables Vol C Tables 4.2.6.8 and 6.1.1.4'
H H 0.0000 0.0000 'International Tables Vol C Tables 4.2.6.8 and 6.1.1.4'
O O 0.0106 0.0060 'International Tables Vol C Tables 4.2.6.8 and 6.1.1.4'
S S 0.1246 0.1234 'International Tables Vol C Tables 4.2.6.8 and 6.1.1.4'

loop_
_geom_angle_atom_site_label_1
_geom_angle_atom_site_label_2
_geom_angle_atom_site_label_3
_geom_angle_site_symmetry_1
_geom_angle_site_symmetry_3
_geom_angle
C2 C1 S1 . . 112.4(3)
C2 C1 H1 . . 123.8
S1 C1 H1 . . 123.8
C1 C2 C3 . . 113.5(3)
C1 C2 H2 . . 123.3
C3 C2 H2 . . 123.3
C4 C3 C2 . . 112.3(3)
C4 C3 H3 . . 123.9
C2 C3 H3 . . 123.9
C3 C4 C5 . . 124.9(3)
C3 C4 S1 . . 109.7(2)
C5 C4 S1 . . 125.4(2)
C6 C5 C4 . . 131.8(3)
C6 C5 H5 . . 114.1
C4 C5 H5 . . 114.1
C5 C6 C9 . . 117.8(2)
C5 C6 C7 . . 126.1(3)
C9 C6 C7 . . 116.1(2)
C6 C7 C8 . . 115.5(3)
C6 C7 H7A . . 108.4
C8 C7 H7A . . 108.4
C6 C7 H7B . . 108.4
C8 C7 H7B . . 108.4
H7A C7 H7B . . 107.5
C7 C8 C8 . 3_755 113.4(2)
C7 C8 H8A . . 108.9
C8 C8 H8A 3_755 . 108.9
C7 C8 H8B . . 108.9
C8 C8 H8B 3_755 . 108.9
H8A C8 H8B . . 107.7
O1 C9 C6 . . 121.53(16)
O1 C9 C6 . 3_755 121.53(16)
C6 C9 C6 . 3_755 116.9(3)
C1 S1 C4 . . 92.15(18)

loop_
_geom_bond_atom_site_label_1
_geom_bond_atom_site_label_2
_geom_bond_site_symmetry_2
_geom_bond_distance
C1 C2 . 1.333(5)
C1 S1 . 1.689(4)
C1 H1 . 0.9300
C2 C3 . 1.400(5)
C2 H2 . 0.9300
C3 C4 . 1.384(4)
C3 H3 . 0.9300
C4 C5 . 1.450(4)
C4 S1 . 1.724(3)
C5 C6 . 1.332(4)
C5 H5 . 0.9300
C6 C9 . 1.484(3)
C6 C7 . 1.504(4)
C7 C8 . 1.511(4)
C7 H7A . 0.9700
C7 H7B . 0.9700
C8 C8 3_755 1.517(7)
C8 H8A . 0.9700
C8 H8B . 0.9700
C9 O1 . 1.227(5)
C9 C6 3_755 1.484(3)

loop_
_geom_hbond_atom_site_label_D
_geom_hbond_atom_site_label_H
_geom_hbond_atom_site_label_A
_geom_hbond_site_symmetry_A
_geom_hbond_distance_DH
_geom_hbond_distance_HA
_geom_hbond_distance_DA
_geom_hbond_angle_DHA
C7 H7A S1 . 0.9700 2.53 3.205(3) 126
C7 H7B O1 5_766 0.97 2.53 3.282(3) 135

loop_
_geom_torsion_atom_site_label_1
_geom_torsion_atom_site_label_2
_geom_torsion_atom_site_label_3
_geom_torsion_atom_site_label_4
_geom_torsion_site_symmetry_4
_geom_torsion
S1 C1 C2 C3 . 0.1(4)
C1 C2 C3 C4 . -0.2(4)
C2 C3 C4 C5 . 179.5(3)
C2 C3 C4 S1 . 0.2(3)
C3 C4 C5 C6 . 178.9(3)
S1 C4 C5 C6 . -2.0(4)
C4 C5 C6 C9 . 178.3(2)
C4 C5 C6 C7 . -1.8(5)
C5 C6 C7 C8 . 93.8(4)
C9 C6 C7 C8 . -86.3(3)
C6 C7 C8 C8 3_755 73.2(4)
C5 C6 C9 O1 . 36.8(3)
C7 C6 C9 O1 . -143.08(18)
C5 C6 C9 C6 3_755 -143.2(3)
C7 C6 C9 C6 3_755 36.92(18)
C2 C1 S1 C4 . 0.0(3)
C3 C4 S1 C1 . -0.1(2)
C5 C4 S1 C1 . -179.4(2)
